data_4310307
loop_
_publ_author_name
'Jian-Rong Li'
'Xian-He Bu'
'Ruo-Hua Zhang'

_publ_contact_author
;
 Xian-He Bu
  Department of Chemistry, Nankai University, Tianjin 300071,China
;
_publ_contact_author_email buxh@nankai.edu.cn
_publ_section_title
;
 Novel Lanthanide Coordination Polymers with a Flexible Disulfoxide
 Ligand, 1,2-Bis(ethylsulfinyl)ethane: Structures, Stereochemistry, and
 the Influences of Counteranions on the Framework Formations
;
_journal_name_full 'Inorganic Chemistry'
_journal_page_first 237
_journal_page_last 244
_journal_paper_doi 10.1021/ic034772i
_journal_volume 43
_journal_year 2004
_chemical_formula_sum 'C20 H50 Cl3 N0 Nd O20 S6'
_chemical_formula_weight 1053.55
_chemical_name_systematic
; 
 ? 
;
_space_group_IT_number 15
_symmetry_cell_setting monoclinic
_symmetry_space_group_name_Hall '-C 2yc'
_symmetry_space_group_name_H-M 'C 1 2/c 1'
_atom_sites_solution_hydrogens geom
_atom_sites_solution_primary direct
_atom_sites_solution_secondary difmap
_audit_creation_method SHELXL-97
_cell_angle_alpha 90.00
_cell_angle_beta 105.896(5)
_cell_angle_gamma 90.00
_cell_formula_units_Z 4
_cell_length_a 20.109(6)
_cell_length_b 11.516(4)
_cell_length_c 19.466(6)
_cell_measurement_temperature 293(2)
_cell_volume 4335(2)
_computing_cell_refinement 'Bruker SMART'
_computing_data_collection 'Bruker SMART'
_computing_data_reduction 'Bruker SHELXTL'
_computing_molecular_graphics 'Bruker SHELXTL'
_computing_publication_material 'Bruker SHELXTL'
_computing_structure_refinement 'SHELXL-97 (Sheldrick, 1997)'
_computing_structure_solution 'SHELXS-97 (Sheldrick, 1990)'
_diffrn_ambient_temperature 293(2)
_diffrn_measured_fraction_theta_full 0.999
_diffrn_measured_fraction_theta_max 0.999
_diffrn_measurement_device_type 'CCD area detector'
_diffrn_measurement_method 'phi and omega scans'
_diffrn_radiation_monochromator graphite
_diffrn_radiation_source 'fine-focus sealed tube'
_diffrn_radiation_type MoK\a
_diffrn_radiation_wavelength 0.71073
_diffrn_reflns_av_R_equivalents 0.0273
_diffrn_reflns_av_sigmaI/netI 0.0398
_diffrn_reflns_limit_h_max 23
_diffrn_reflns_limit_h_min -15
_diffrn_reflns_limit_k_max 13
_diffrn_reflns_limit_k_min -13
_diffrn_reflns_limit_l_max 23
_diffrn_reflns_limit_l_min -22
_diffrn_reflns_number 8754
_diffrn_reflns_theta_full 25.03
_diffrn_reflns_theta_max 25.03
_diffrn_reflns_theta_min 2.06
_exptl_absorpt_coefficient_mu 1.738
_exptl_absorpt_correction_T_max 0.8454
_exptl_absorpt_correction_T_min 0.7225
_exptl_absorpt_correction_type multi-scan
_exptl_absorpt_process_details SADABS
_exptl_crystal_density_diffrn 1.614
_exptl_crystal_density_method 'not measured'
_exptl_crystal_F_000 2148
_exptl_crystal_size_max 0.20
_exptl_crystal_size_mid 0.15
_exptl_crystal_size_min 0.10
_refine_diff_density_max 0.505
_refine_diff_density_min -0.328
_refine_diff_density_rms 0.085
_refine_ls_extinction_method none
_refine_ls_goodness_of_fit_ref 0.993
_refine_ls_hydrogen_treatment mixed
_refine_ls_matrix_type full
_refine_ls_number_parameters 277
_refine_ls_number_reflns 3833
_refine_ls_number_restraints 6
_refine_ls_restrained_S_all 0.993
_refine_ls_R_factor_all 0.0435
_refine_ls_R_factor_gt 0.0312
_refine_ls_shift/su_max 0.005
_refine_ls_shift/su_mean 0.001
_refine_ls_structure_factor_coef Fsqd
_refine_ls_weighting_details 'calc w=1/[\s^2^(Fo^2^)+(0.0460P)^2^+0.0000P] where P=(Fo^2^+2Fc^2^)/3'
_refine_ls_weighting_scheme calc
_refine_ls_wR_factor_gt 0.0747
_refine_ls_wR_factor_ref 0.0793
_reflns_number_gt 3157
_reflns_number_total 3833
_reflns_threshold_expression >2sigma(I)
_cod_data_source_file ic034772isi20030928_115520_03.cif
_cod_data_source_block complex2
_cod_depositor_comments
;
The following automatic conversions were performed:
'_symmetry_cell_setting' value 'Monoclinic' changed to 'monoclinic'
according to '/home/saulius/struct/CIF-dictionaries/cif_core.dic'
dictionary named 'cif_core.dic' version 2.4.1 from
2010-06-29.

'_exptl_absorpt_correction_type' value 'MULTI-SCAN' changed
to 'multi-scan' according to
'/home/saulius/struct/CIF-dictionaries/cif_core.dic' dictionary named
'cif_core.dic' version 2.4.1 from 2010-06-29.

Automatic conversion script
Id: cif_fix_enum 1527 2010-12-29 10:47:43Z saulius 
;
_cod_original_cell_volume 4336(2)
_cod_database_code 4310307

loop_
_symmetry_equiv_pos_as_xyz
'x, y, z'
'-x, y, -z+1/2'
'x+1/2, y+1/2, z'
'-x+1/2, y+1/2, -z+1/2'
'-x, -y, -z'
'x, -y, z-1/2'
'-x+1/2, -y+1/2, -z'
'x+1/2, -y+1/2, z-1/2'

loop_
_atom_site_label
_atom_site_type_symbol
_atom_site_fract_x
_atom_site_fract_y
_atom_site_fract_z
_atom_site_U_iso_or_equiv
_atom_site_adp_type
_atom_site_occupancy
_atom_site_symmetry_multiplicity
_atom_site_calc_flag
_atom_site_refinement_flags
_atom_site_disorder_assembly
_atom_site_disorder_group
Nd1 Nd 0.5000 0.61952(2) 0.7500 0.03330(11) Uani 1 2 d S . .
S1 S 0.49670(6) 0.90070(8) 0.83759(5) 0.0499(3) Uani 1 1 d . . .
S2 S 0.36621(6) 0.69128(11) 0.83454(7) 0.0507(3) Uani 0.90 1 d P . .
S2' S 0.3449(13) 0.759(2) 0.7972(15) 0.146(8) Uani 0.10 1 d PU . .
S3 S 0.43933(6) 0.60094(8) 0.55515(5) 0.0490(3) Uani 1 1 d . . .
O1 O 0.52961(14) 0.7845(2) 0.83067(14) 0.0496(7) Uani 1 1 d . . .
O2 O 0.39472(15) 0.6885(3) 0.76935(16) 0.0645(8) Uani 1 1 d . . .
O3 O 0.46696(14) 0.5480(2) 0.62945(13) 0.0499(7) Uani 1 1 d . . .
C1 C 0.6235(3) 0.9960(6) 0.8612(4) 0.121(3) Uani 1 1 d . . .
H1A H 0.6604 1.0391 0.8926 0.182 Uiso 1 1 calc R . .
H1B H 0.6066 1.0376 0.8172 0.182 Uiso 1 1 calc R . .
H1C H 0.6403 0.9213 0.8518 0.182 Uiso 1 1 calc R . .
C2 C 0.5658(3) 0.9803(4) 0.8960(3) 0.0768(15) Uani 1 1 d . . .
H2A H 0.5492 1.0555 0.9064 0.092 Uiso 1 1 calc R . .
H2B H 0.5828 0.9386 0.9407 0.092 Uiso 1 1 calc R . .
C3 C 0.4438(3) 0.8798(4) 0.8988(2) 0.0636(13) Uani 1 1 d . . .
H3A H 0.4655 0.8219 0.9340 0.076 Uiso 1 1 calc R . .
H3B H 0.4421 0.9520 0.9239 0.076 Uiso 1 1 calc R . .
C4 C 0.3701(3) 0.8411(5) 0.8617(3) 0.0721(14) Uani 1 1 d . . .
C5 C 0.2732(3) 0.6803(6) 0.7959(3) 0.0847(17) Uani 1 1 d . . .
C6 C 0.2581(3) 0.5589(7) 0.7710(4) 0.120(2) Uani 1 1 d . . .
H6A H 0.2093 0.5501 0.7497 0.179 Uiso 1 1 calc R . .
H6B H 0.2727 0.5069 0.8108 0.179 Uiso 1 1 calc R . .
H6C H 0.2826 0.5411 0.7363 0.179 Uiso 1 1 calc R . .
C7 C 0.3118(3) 0.6448(7) 0.5750(4) 0.115(2) Uani 1 1 d . . .
H7A H 0.2631 0.6286 0.5600 0.173 Uiso 1 1 calc R . .
H7B H 0.3192 0.7262 0.5695 0.173 Uiso 1 1 calc R . .
H7C H 0.3301 0.6234 0.6242 0.173 Uiso 1 1 calc R . .
C8 C 0.3481(3) 0.5754(5) 0.5294(3) 0.0776(15) Uani 1 1 d . . .
H8A H 0.3292 0.5966 0.4796 0.093 Uiso 1 1 calc R . .
H8B H 0.3395 0.4933 0.5341 0.093 Uiso 1 1 calc R . .
C9 C 0.4614(2) 0.4956(4) 0.4971(2) 0.0565(11) Uani 1 1 d . . .
H9A H 0.4506 0.4182 0.5106 0.068 Uiso 1 1 calc R . .
H9B H 0.4347 0.5097 0.4482 0.068 Uiso 1 1 calc R . .
Cl1 Cl 0.40501(8) 0.78577(10) 0.38268(6) 0.0683(3) Uani 1 1 d . . .
O11 O 0.4068(3) 0.8597(3) 0.3258(2) 0.1079(15) Uani 1 1 d . . .
O12 O 0.3845(7) 0.6755(9) 0.3604(7) 0.077(4) Uani 0.50 1 d P . .
O12' O 0.3469(11) 0.7097(19) 0.3632(10) 0.191(9) Uani 0.50 1 d P . .
O13 O 0.3623(8) 0.8345(17) 0.4175(10) 0.155(8) Uani 0.50 1 d P . .
O13' O 0.4047(11) 0.8387(12) 0.4434(6) 0.140(8) Uani 0.50 1 d P . .
O14 O 0.4746(6) 0.7773(10) 0.4331(5) 0.094(3) Uani 0.50 1 d P . .
O14' O 0.4571(13) 0.7139(18) 0.3890(9) 0.212(10) Uani 0.50 1 d P . .
Cl2 Cl 0.2500 0.2500 0.5000 0.0962(7) Uani 1 2 d S . .
O21 O 0.2654(7) 0.1420(9) 0.4670(8) 0.162(6) Uani 0.50 1 d P . .
O22 O 0.1754(6) 0.2441(15) 0.4904(9) 0.196(7) Uani 0.50 1 d P . .
O23 O 0.2641(9) 0.3301(10) 0.4532(6) 0.169(5) Uani 0.50 1 d P . .
O24 O 0.2148(8) 0.2365(15) 0.4359(8) 0.164(5) Uiso 0.50 1 d P . .
O4 O 0.42641(16) 0.4410(3) 0.75163(16) 0.0627(8) Uani 1 1 d . . .
C11 C 0.4024(4) 0.3501(6) 0.6988(3) 0.135(3) Uani 1 1 d . . .
H11A H 0.3761 0.2942 0.7170 0.203 Uiso 1 1 calc R . .
H11B H 0.4414 0.3125 0.6890 0.203 Uiso 1 1 calc R . .
H11C H 0.3737 0.3836 0.6556 0.203 Uiso 1 1 calc R . .

loop_
_atom_site_aniso_label
_atom_site_aniso_U_11
_atom_site_aniso_U_22
_atom_site_aniso_U_33
_atom_site_aniso_U_23
_atom_site_aniso_U_13
_atom_site_aniso_U_12
Nd1 0.04015(18) 0.03417(16) 0.02829(16) 0.000 0.01393(11) 0.000
S1 0.0764(8) 0.0368(6) 0.0400(6) -0.0024(4) 0.0217(5) -0.0001(5)
S2 0.0471(7) 0.0563(8) 0.0543(7) 0.0081(6) 0.0234(6) 0.0090(5)
S2' 0.136(11) 0.148(11) 0.154(11) -0.005(9) 0.041(9) 0.014(9)
S3 0.0710(7) 0.0458(6) 0.0300(5) -0.0006(4) 0.0138(5) -0.0055(5)
O1 0.0663(19) 0.0377(15) 0.0453(16) -0.0067(12) 0.0162(13) 0.0002(13)
O2 0.0518(19) 0.085(2) 0.066(2) -0.0111(17) 0.0305(15) 0.0040(16)
O3 0.077(2) 0.0434(16) 0.0289(14) -0.0002(12) 0.0147(13) -0.0041(14)
C1 0.123(6) 0.119(6) 0.127(6) -0.040(4) 0.043(5) -0.066(4)
C2 0.107(4) 0.055(3) 0.069(3) -0.029(3) 0.025(3) -0.017(3)
C3 0.112(4) 0.043(2) 0.048(3) 0.001(2) 0.043(3) 0.014(3)
C4 0.071(3) 0.072(3) 0.085(4) -0.004(3) 0.042(3) 0.011(3)
C5 0.048(3) 0.115(5) 0.099(4) -0.016(4) 0.033(3) -0.001(3)
C6 0.061(4) 0.157(7) 0.140(6) -0.009(6) 0.027(4) -0.024(4)
C7 0.078(4) 0.169(7) 0.101(5) -0.028(5) 0.028(4) 0.013(4)
C8 0.074(4) 0.091(4) 0.062(3) 0.001(3) 0.009(3) -0.011(3)
C9 0.089(3) 0.050(3) 0.030(2) -0.0096(18) 0.015(2) -0.009(2)
Cl1 0.1042(11) 0.0515(7) 0.0527(7) 0.0012(5) 0.0275(7) 0.0025(7)
O11 0.177(4) 0.077(3) 0.061(2) 0.0163(19) 0.017(3) -0.019(3)
O12 0.108(10) 0.049(4) 0.093(7) -0.013(4) 0.058(8) -0.013(6)
O12' 0.20(2) 0.22(2) 0.123(13) 0.022(14) -0.002(12) -0.128(16)
O13 0.139(12) 0.152(12) 0.22(2) -0.075(13) 0.128(13) -0.003(10)
O13' 0.31(2) 0.073(6) 0.056(6) -0.016(5) 0.080(11) -0.007(13)
O14 0.111(7) 0.108(8) 0.050(5) 0.015(5) 0.003(5) -0.020(6)
O14' 0.29(2) 0.222(19) 0.162(14) 0.103(13) 0.127(15) 0.205(18)
Cl2 0.123(2) 0.0988(18) 0.0601(13) 0.0079(12) 0.0135(12) -0.0125(14)
O21 0.200(12) 0.091(7) 0.256(15) -0.063(9) 0.165(12) -0.047(8)
O22 0.086(8) 0.262(18) 0.245(16) -0.107(14) 0.052(9) -0.014(9)
O23 0.295(18) 0.101(8) 0.117(9) 0.038(7) 0.068(11) -0.007(10)
O4 0.075(2) 0.0517(18) 0.064(2) -0.0040(16) 0.0235(16) -0.0196(16)
C11 0.192(8) 0.125(6) 0.077(4) 0.013(4) 0.014(5) -0.100(6)

loop_
_atom_type_symbol
_atom_type_description
_atom_type_scat_dispersion_real
_atom_type_scat_dispersion_imag
_atom_type_scat_source
C C 0.0033 0.0016 'International Tables Vol C Tables 4.2.6.8 and 6.1.1.4'
H H 0.0000 0.0000 'International Tables Vol C Tables 4.2.6.8 and 6.1.1.4'
N N 0.0061 0.0033 'International Tables Vol C Tables 4.2.6.8 and 6.1.1.4'
O O 0.0106 0.0060 'International Tables Vol C Tables 4.2.6.8 and 6.1.1.4'
S S 0.1246 0.1234 'International Tables Vol C Tables 4.2.6.8 and 6.1.1.4'
Cl Cl 0.1484 0.1585 'International Tables Vol C Tables 4.2.6.8 and 6.1.1.4'
Nd Nd -0.1943 3.0179 'International Tables Vol C Tables 4.2.6.8 and 6.1.1.4'

loop_
_geom_angle_atom_site_label_1
_geom_angle_atom_site_label_2
_geom_angle_atom_site_label_3
_geom_angle
_geom_angle_site_symmetry_1
_geom_angle_site_symmetry_3
_geom_angle_publ_flag
O2 Nd1 O2 141.11(16) . 2_656 ?
O2 Nd1 O3 104.38(10) . . ?
O2 Nd1 O3 88.85(10) 2_656 . ?
O2 Nd1 O3 88.85(10) . 2_656 ?
O2 Nd1 O3 104.38(10) 2_656 2_656 ?
O3 Nd1 O3 139.88(13) . 2_656 ?
O2 Nd1 O1 73.08(10) . . ?
O2 Nd1 O1 76.76(10) 2_656 . ?
O3 Nd1 O1 148.39(9) . . ?
O3 Nd1 O1 71.59(9) 2_656 . ?
O2 Nd1 O1 76.76(10) . 2_656 ?
O2 Nd1 O1 73.08(10) 2_656 2_656 ?
O3 Nd1 O1 71.59(9) . 2_656 ?
O3 Nd1 O1 148.39(9) 2_656 2_656 ?
O1 Nd1 O1 77.29(13) . 2_656 ?
O2 Nd1 O4 73.86(11) . . ?
O2 Nd1 O4 144.81(11) 2_656 . ?
O3 Nd1 O4 74.23(9) . . ?
O3 Nd1 O4 73.51(10) 2_656 . ?
O1 Nd1 O4 131.67(9) . . ?
O1 Nd1 O4 126.88(10) 2_656 . ?
O2 Nd1 O4 144.81(11) . 2_656 ?
O2 Nd1 O4 73.86(11) 2_656 2_656 ?
O3 Nd1 O4 73.51(9) . 2_656 ?
O3 Nd1 O4 74.23(9) 2_656 2_656 ?
O1 Nd1 O4 126.88(10) . 2_656 ?
O1 Nd1 O4 131.67(9) 2_656 2_656 ?
O4 Nd1 O4 71.83(14) . 2_656 ?
O1 S1 C2 103.1(2) . . ?
O1 S1 C3 106.82(18) . . ?
C2 S1 C3 98.2(2) . . ?
S2' S2 O2 67.9(14) . . ?
S2' S2 C4 58.5(14) . . ?
O2 S2 C4 105.5(2) . . ?
S2' S2 C5 66.2(14) . . ?
O2 S2 C5 103.4(2) . . ?
C4 S2 C5 98.3(3) . . ?
S2 S2' O2 70.6(14) . . ?
S2 S2' C4 85.0(17) . . ?
O2 S2' C4 121.5(17) . . ?
S2 S2' C5 78.5(16) . . ?
O2 S2' C5 110.6(16) . . ?
C4 S2' C5 115.3(16) . . ?
O3 S3 C8 106.2(2) . . ?
O3 S3 C9 103.74(18) . . ?
C8 S3 C9 97.1(2) . . ?
S1 O1 Nd1 135.36(16) . . ?
S2' O2 S2 41.5(11) . . ?
S2' O2 Nd1 161.0(11) . . ?
S2 O2 Nd1 133.52(19) . . ?
S3 O3 Nd1 136.00(16) . . ?
C2 C1 H1A 109.5 . . ?
C2 C1 H1B 109.5 . . ?
H1A C1 H1B 109.5 . . ?
C2 C1 H1C 109.5 . . ?
H1A C1 H1C 109.5 . . ?
H1B C1 H1C 109.5 . . ?
C1 C2 S1 109.6(4) . . ?
C1 C2 H2A 109.7 . . ?
S1 C2 H2A 109.7 . . ?
C1 C2 H2B 109.7 . . ?
S1 C2 H2B 109.7 . . ?
H2A C2 H2B 108.2 . . ?
C4 C3 S1 113.3(3) . . ?
C4 C3 H3A 108.9 . . ?
S1 C3 H3A 108.9 . . ?
C4 C3 H3B 108.9 . . ?
S1 C3 H3B 108.9 . . ?
H3A C3 H3B 107.7 . . ?
C3 C4 S2' 128.6(10) . . ?
C3 C4 S2 112.1(3) . . ?
S2' C4 S2 36.5(10) . . ?
C6 C5 S2' 127.2(10) . . ?
C6 C5 S2 107.2(4) . . ?
S2' C5 S2 35.3(9) . . ?
C5 C6 H6A 109.5 . . ?
C5 C6 H6B 109.5 . . ?
H6A C6 H6B 109.5 . . ?
C5 C6 H6C 109.5 . . ?
H6A C6 H6C 109.5 . . ?
H6B C6 H6C 109.5 . . ?
C8 C7 H7A 109.5 . . ?
C8 C7 H7B 109.5 . . ?
H7A C7 H7B 109.5 . . ?
C8 C7 H7C 109.5 . . ?
H7A C7 H7C 109.5 . . ?
H7B C7 H7C 109.5 . . ?
C7 C8 S3 111.7(4) . . ?
C7 C8 H8A 109.3 . . ?
S3 C8 H8A 109.3 . . ?
C7 C8 H8B 109.3 . . ?
S3 C8 H8B 109.3 . . ?
H8A C8 H8B 107.9 . . ?
C9 C9 S3 109.3(3) 5_666 . ?
C9 C9 H9A 109.8 5_666 . ?
S3 C9 H9A 109.8 . . ?
C9 C9 H9B 109.8 5_666 . ?
S3 C9 H9B 109.8 . . ?
H9A C9 H9B 108.3 . . ?
O14' Cl1 O13' 113.8(11) . . ?
O14' Cl1 O13 144.4(10) . . ?
O13' Cl1 O13 37.6(10) . . ?
O14' Cl1 O12 66.9(12) . . ?
O13' Cl1 O12 129.2(8) . . ?
O13 Cl1 O12 111.5(9) . . ?
O14' Cl1 O11 105.3(7) . . ?
O13' Cl1 O11 115.4(6) . . ?
O13 Cl1 O11 107.5(9) . . ?
O12 Cl1 O11 112.5(6) . . ?
O14' Cl1 O12' 102.2(12) . . ?
O13' Cl1 O12' 108.4(10) . . ?
O13 Cl1 O12' 78.6(11) . . ?
O12 Cl1 O12' 36.1(9) . . ?
O11 Cl1 O12' 111.0(8) . . ?
O14' Cl1 O14 46.4(10) . . ?
O13' Cl1 O14 71.0(8) . . ?
O13 Cl1 O14 108.1(8) . . ?
O12 Cl1 O14 107.4(7) . . ?
O11 Cl1 O14 109.9(4) . . ?
O12' Cl1 O14 134.0(9) . . ?
O12' O12 Cl1 75.6(17) . . ?
O12' O12 O14' 129(2) . . ?
Cl1 O12 O14' 54.8(7) . . ?
O12 O12' Cl1 68.3(16) . . ?
O12 O12' O13 113(2) . . ?
Cl1 O12' O13 48.9(7) . . ?
O13' O13 Cl1 69.8(14) . . ?
O13' O13 O12' 112(2) . . ?
Cl1 O13 O12' 52.5(8) . . ?
O13 O13' Cl1 72.6(15) . . ?
O13 O13' O14 130(2) . . ?
Cl1 O13' O14 58.6(6) . . ?
O14' O14 Cl1 59.1(9) . . ?
O14' O14 O13' 106.2(13) . . ?
Cl1 O14 O13' 50.4(6) . . ?
O14 O14' Cl1 74.5(9) . . ?
O14 O14' O12 124.0(14) . . ?
Cl1 O14' O12 58.3(9) . . ?
O24 Cl2 O24 180.000(4) 7_556 . ?
O24 Cl2 O23 65.8(7) 7_556 7_556 ?
O24 Cl2 O23 114.2(7) . 7_556 ?
O24 Cl2 O23 114.2(7) 7_556 . ?
O24 Cl2 O23 65.8(7) . . ?
O23 Cl2 O23 180.000(3) 7_556 . ?
O24 Cl2 O22 114.2(8) 7_556 . ?
O24 Cl2 O22 65.8(8) . . ?
O23 Cl2 O22 70.4(8) 7_556 . ?
O23 Cl2 O22 109.6(8) . . ?
O24 Cl2 O22 65.8(8) 7_556 7_556 ?
O24 Cl2 O22 114.2(8) . 7_556 ?
O23 Cl2 O22 109.6(8) 7_556 7_556 ?
O23 Cl2 O22 70.4(8) . 7_556 ?
O22 Cl2 O22 180.0(13) . 7_556 ?
O24 Cl2 O21 66.0(8) 7_556 7_556 ?
O24 Cl2 O21 114.0(8) . 7_556 ?
O23 Cl2 O21 99.8(7) 7_556 7_556 ?
O23 Cl2 O21 80.2(7) . 7_556 ?
O22 Cl2 O21 76.3(7) . 7_556 ?
O22 Cl2 O21 103.7(7) 7_556 7_556 ?
O24 Cl2 O21 114.0(8) 7_556 . ?
O24 Cl2 O21 66.0(8) . . ?
O23 Cl2 O21 80.2(7) 7_556 . ?
O23 Cl2 O21 99.8(7) . . ?
O22 Cl2 O21 103.7(7) . . ?
O22 Cl2 O21 76.3(7) 7_556 . ?
O21 Cl2 O21 180.000(2) 7_556 . ?
Cl2 O21 O24 50.4(7) . . ?
Cl2 O21 O22 51.6(5) . 7_556 ?
O24 O21 O22 87.0(9) . 7_556 ?
Cl2 O22 O24 50.7(7) . . ?
Cl2 O22 O23 52.4(6) . 7_556 ?
O24 O22 O23 90.3(10) . 7_556 ?
Cl2 O22 O21 52.1(5) . 7_556 ?
O24 O22 O21 87.5(9) . 7_556 ?
O23 O22 O21 78.2(8) 7_556 7_556 ?
Cl2 O23 O24 53.3(7) . . ?
Cl2 O23 O22 57.2(6) . 7_556 ?
O24 O23 O22 96.0(10) . 7_556 ?
Cl2 O24 O23 60.9(7) . . ?
Cl2 O24 O22 63.5(9) . . ?
O23 O24 O22 104.8(13) . . ?
Cl2 O24 O21 63.6(8) . . ?
O23 O24 O21 95.7(11) . . ?
O22 O24 O21 100.9(12) . . ?
C11 O4 Nd1 131.0(3) . . ?
O4 C11 H11A 109.5 . . ?
O4 C11 H11B 109.5 . . ?
H11A C11 H11B 109.5 . . ?
O4 C11 H11C 109.5 . . ?
H11A C11 H11C 109.5 . . ?
H11B C11 H11C 109.5 . . ?

loop_
_geom_bond_atom_site_label_1
_geom_bond_atom_site_label_2
_geom_bond_distance
_geom_bond_site_symmetry_2
_geom_bond_publ_flag
Nd1 O2 2.386(3) . ?
Nd1 O2 2.386(3) 2_656 ?
Nd1 O3 2.403(2) . ?
Nd1 O3 2.403(2) 2_656 ?
Nd1 O1 2.433(3) . ?
Nd1 O1 2.433(3) 2_656 ?
Nd1 O4 2.538(3) . ?
Nd1 O4 2.538(3) 2_656 ?
S1 O1 1.515(3) . ?
S1 C2 1.789(5) . ?
S1 C3 1.817(4) . ?
S2 S2' 1.07(3) . ?
S2 O2 1.529(3) . ?
S2 C4 1.800(6) . ?
S2 C5 1.819(5) . ?
S2' O2 1.50(3) . ?
S2' C4 1.54(3) . ?
S2' C5 1.70(3) . ?
S3 O3 1.527(3) . ?
S3 C8 1.788(5) . ?
S3 C9 1.794(4) . ?
C1 C2 1.506(7) . ?
C1 H1A 0.9600 . ?
C1 H1B 0.9600 . ?
C1 H1C 0.9600 . ?
C2 H2A 0.9700 . ?
C2 H2B 0.9700 . ?
C3 C4 1.527(7) . ?
C3 H3A 0.9700 . ?
C3 H3B 0.9700 . ?
C5 C6 1.484(9) . ?
C6 H6A 0.9600 . ?
C6 H6B 0.9600 . ?
C6 H6C 0.9600 . ?
C7 C8 1.522(8) . ?
C7 H7A 0.9600 . ?
C7 H7B 0.9600 . ?
C7 H7C 0.9600 . ?
C8 H8A 0.9700 . ?
C8 H8B 0.9700 . ?
C9 C9 1.528(8) 5_666 ?
C9 H9A 0.9700 . ?
C9 H9B 0.9700 . ?
Cl1 O14' 1.314(11) . ?
Cl1 O13' 1.331(12) . ?
Cl1 O13 1.353(13) . ?
Cl1 O12 1.368(11) . ?
Cl1 O11 1.405(4) . ?
Cl1 O12' 1.426(17) . ?
Cl1 O14 1.475(9) . ?
O12 O12' 0.87(2) . ?
O12 O14' 1.48(3) . ?
O12' O13 1.76(3) . ?
O13 O13' 0.87(2) . ?
O13' O14 1.634(19) . ?
O14 O14' 1.11(2) . ?
Cl2 O24 1.265(15) 7_556 ?
Cl2 O24 1.265(15) . ?
Cl2 O23 1.379(10) 7_556 ?
Cl2 O23 1.379(10) . ?
Cl2 O22 1.462(11) . ?
Cl2 O22 1.462(11) 7_556 ?
Cl2 O21 1.471(10) 7_556 ?
Cl2 O21 1.471(9) . ?
O21 O24 1.501(17) . ?
O21 O22 1.812(17) 7_556 ?
O22 O24 1.490(17) . ?
O22 O23 1.639(17) 7_556 ?
O22 O21 1.812(17) 7_556 ?
O23 O24 1.440(17) . ?
O23 O22 1.639(17) 7_556 ?
O4 C11 1.454(7) . ?
C11 H11A 0.9600 . ?
C11 H11B 0.9600 . ?
C11 H11C 0.9600 . ?

loop_
_geom_torsion_atom_site_label_1
_geom_torsion_atom_site_label_2
_geom_torsion_atom_site_label_3
_geom_torsion_atom_site_label_4
_geom_torsion
_geom_torsion_site_symmetry_1
_geom_torsion_site_symmetry_2
_geom_torsion_site_symmetry_3
_geom_torsion_site_symmetry_4
_geom_torsion_publ_flag
C4 S2 S2' O2 126.0(13) . . . . ?
C5 S2 S2' O2 -116.9(11) . . . . ?
O2 S2 S2' C4 -126.0(13) . . . . ?
C5 S2 S2' C4 117.1(13) . . . . ?
O2 S2 S2' C5 116.9(11) . . . . ?
C4 S2 S2' C5 -117.1(13) . . . . ?
C2 S1 O1 Nd1 -164.5(2) . . . . ?
C3 S1 O1 Nd1 92.5(3) . . . . ?
O2 Nd1 O1 S1 -38.1(2) . . . . ?
O2 Nd1 O1 S1 117.1(2) 2_656 . . . ?
O3 Nd1 O1 S1 52.0(3) . . . . ?
O3 Nd1 O1 S1 -132.6(2) 2_656 . . . ?
O1 Nd1 O1 S1 41.73(17) 2_656 . . . ?
O4 Nd1 O1 S1 -86.8(2) . . . . ?
O4 Nd1 O1 S1 174.80(19) 2_656 . . . ?
C4 S2' O2 S2 71.1(19) . . . . ?
C5 S2' O2 S2 -69.0(15) . . . . ?
S2 S2' O2 Nd1 -85(3) . . . . ?
C4 S2' O2 Nd1 -14(5) . . . . ?
C5 S2' O2 Nd1 -154(2) . . . . ?
C4 S2 O2 S2' -45.8(16) . . . . ?
C5 S2 O2 S2' 57.0(16) . . . . ?
S2' S2 O2 Nd1 153.4(16) . . . . ?
C4 S2 O2 Nd1 107.7(3) . . . . ?
C5 S2 O2 Nd1 -149.6(3) . . . . ?
O2 Nd1 O2 S2' -42(3) 2_656 . . . ?
O3 Nd1 O2 S2' -149(3) . . . . ?
O3 Nd1 O2 S2' 69(3) 2_656 . . . ?
O1 Nd1 O2 S2' -2(3) . . . . ?
O1 Nd1 O2 S2' -82(3) 2_656 . . . ?
O4 Nd1 O2 S2' 143(3) . . . . ?
O4 Nd1 O2 S2' 129(3) 2_656 . . . ?
O2 Nd1 O2 S2 -107.7(3) 2_656 . . . ?
O3 Nd1 O2 S2 145.7(2) . . . . ?
O3 Nd1 O2 S2 4.0(3) 2_656 . . . ?
O1 Nd1 O2 S2 -67.0(3) . . . . ?
O1 Nd1 O2 S2 -147.6(3) 2_656 . . . ?
O4 Nd1 O2 S2 77.2(3) . . . . ?
O4 Nd1 O2 S2 64.0(3) 2_656 . . . ?
C8 S3 O3 Nd1 -100.2(3) . . . . ?
C9 S3 O3 Nd1 158.1(2) . . . . ?
O2 Nd1 O3 S3 66.3(2) . . . . ?
O2 Nd1 O3 S3 -76.7(2) 2_656 . . . ?
O3 Nd1 O3 S3 172.1(2) 2_656 . . . ?
O1 Nd1 O3 S3 -14.7(3) . . . . ?
O1 Nd1 O3 S3 -4.2(2) 2_656 . . . ?
O4 Nd1 O3 S3 134.5(2) . . . . ?
O4 Nd1 O3 S3 -150.2(2) 2_656 . . . ?
O1 S1 C2 C1 62.8(5) . . . . ?
C3 S1 C2 C1 172.3(4) . . . . ?
O1 S1 C3 C4 -88.5(3) . . . . ?
C2 S1 C3 C4 165.0(4) . . . . ?
S1 C3 C4 S2' 36.3(15) . . . . ?
S1 C3 C4 S2 74.4(4) . . . . ?
S2 S2' C4 C3 74.4(18) . . . . ?
O2 S2' C4 C3 11(3) . . . . ?
C5 S2' C4 C3 149.1(10) . . . . ?
O2 S2' C4 S2 -63.6(17) . . . . ?
C5 S2' C4 S2 74.7(18) . . . . ?
S2' S2 C4 C3 -125.6(17) . . . . ?
O2 S2 C4 C3 -74.5(4) . . . . ?
C5 S2 C4 C3 179.0(3) . . . . ?
O2 S2 C4 S2' 51.1(16) . . . . ?
C5 S2 C4 S2' -55.4(16) . . . . ?
S2 S2' C5 C6 -64.5(18) . . . . ?
O2 S2' C5 C6 -1(2) . . . . ?
C4 S2' C5 C6 -143.3(12) . . . . ?
O2 S2' C5 S2 64.0(14) . . . . ?
C4 S2' C5 S2 -78.8(19) . . . . ?
S2' S2 C5 C6 131.2(16) . . . . ?
O2 S2 C5 C6 73.1(5) . . . . ?
C4 S2 C5 C6 -178.7(4) . . . . ?
O2 S2 C5 S2' -58.2(15) . . . . ?
C4 S2 C5 S2' 50.1(15) . . . . ?
O3 S3 C8 C7 67.8(5) . . . . ?
C9 S3 C8 C7 174.4(5) . . . . ?
O3 S3 C9 C9 -76.1(4) . . . 5_666 ?
C8 S3 C9 C9 175.2(4) . . . 5_666 ?
O14' Cl1 O12 O12' 167(2) . . . . ?
O13' Cl1 O12 O12' 65(2) . . . . ?
O13 Cl1 O12 O12' 26(2) . . . . ?
O11 Cl1 O12 O12' -95.2(18) . . . . ?
O14 Cl1 O12 O12' 143.9(18) . . . . ?
O13' Cl1 O12 O14' -102.6(12) . . . . ?
O13 Cl1 O12 O14' -141.5(11) . . . . ?
O11 Cl1 O12 O14' 97.7(7) . . . . ?
O12' Cl1 O12 O14' -167(2) . . . . ?
O14 Cl1 O12 O14' -23.3(8) . . . . ?
O14' O12 O12' Cl1 14(2) . . . . ?
Cl1 O12 O12' O13 -19.7(16) . . . . ?
O14' O12 O12' O13 -6(4) . . . . ?
O14' Cl1 O12' O12 -12(2) . . . . ?
O13' Cl1 O12' O12 -132.5(18) . . . . ?
O13 Cl1 O12' O12 -156(2) . . . . ?
O11 Cl1 O12' O12 99.7(18) . . . . ?
O14 Cl1 O12' O12 -52(2) . . . . ?
O14' Cl1 O12' O13 143.6(11) . . . . ?
O13' Cl1 O12' O13 23.2(14) . . . . ?
O12 Cl1 O12' O13 156(2) . . . . ?
O11 Cl1 O12' O13 -104.5(10) . . . . ?
O14 Cl1 O12' O13 104.2(13) . . . . ?
O14' Cl1 O13 O13' 47(4) . . . . ?
O12 Cl1 O13 O13' 127.1(18) . . . . ?
O11 Cl1 O13 O13' -109.2(19) . . . . ?
O12' Cl1 O13 O13' 142(2) . . . . ?
O14 Cl1 O13 O13' 9(2) . . . . ?
O14' Cl1 O13 O12' -95(2) . . . . ?
O13' Cl1 O13 O12' -142(2) . . . . ?
O12 Cl1 O13 O12' -15.1(14) . . . . ?
O11 Cl1 O13 O12' 108.6(9) . . . . ?
O14 Cl1 O13 O12' -132.8(9) . . . . ?
O12 O12' O13 O13' -14(4) . . . . ?
Cl1 O12' O13 O13' -38.5(19) . . . . ?
O12 O12' O13 Cl1 25(2) . . . . ?
O12' O13 O13' Cl1 31.8(14) . . . . ?
Cl1 O13 O13' O14 -10(2) . . . . ?
O12' O13 O13' O14 21(4) . . . . ?
O14' Cl1 O13' O13 -152(2) . . . . ?
O12 Cl1 O13' O13 -73(2) . . . . ?
O11 Cl1 O13' O13 86(2) . . . . ?
O12' Cl1 O13' O13 -39(2) . . . . ?
O14 Cl1 O13' O13 -171(2) . . . . ?
O14' Cl1 O13' O14 18.4(13) . . . . ?
O13 Cl1 O13' O14 171(2) . . . . ?
O12 Cl1 O13' O14 97.3(11) . . . . ?
O11 Cl1 O13' O14 -103.5(6) . . . . ?
O12' Cl1 O13' O14 131.3(10) . . . . ?
O13' Cl1 O14 O14' 156.5(14) . . . . ?
O13 Cl1 O14 O14' 150.5(15) . . . . ?
O12 Cl1 O14 O14' 30.1(14) . . . . ?
O11 Cl1 O14 O14' -92.5(12) . . . . ?
O12' Cl1 O14 O14' 59.0(16) . . . . ?
O14' Cl1 O14 O13' -156.5(14) . . . . ?
O13 Cl1 O14 O13' -6.0(14) . . . . ?
O12 Cl1 O14 O13' -126.4(8) . . . . ?
O11 Cl1 O14 O13' 111.0(7) . . . . ?
O12' Cl1 O14 O13' -97.5(13) . . . . ?
O13 O13' O14 O14' -9(3) . . . . ?
Cl1 O13' O14 O14' -20.9(11) . . . . ?
O13 O13' O14 Cl1 12(3) . . . . ?
O13' O14 O14' Cl1 18.7(10) . . . . ?
Cl1 O14 O14' O12 -32.3(11) . . . . ?
O13' O14 O14' O12 -13.6(19) . . . . ?
O13' Cl1 O14' O14 -24.3(16) . . . . ?
O13 Cl1 O14' O14 -54(3) . . . . ?
O12 Cl1 O14' O14 -148.6(13) . . . . ?
O11 Cl1 O14' O14 103.0(9) . . . . ?
O12' Cl1 O14' O14 -140.9(12) . . . . ?
O13' Cl1 O14' O12 124.3(10) . . . . ?
O13 Cl1 O14' O12 95(2) . . . . ?
O11 Cl1 O14' O12 -108.3(7) . . . . ?
O12' Cl1 O14' O12 7.7(12) . . . . ?
O14 Cl1 O14' O12 148.6(13) . . . . ?
O12' O12 O14' O14 21(4) . . . . ?
Cl1 O12 O14' O14 37.2(14) . . . . ?
O12' O12 O14' Cl1 -16(3) . . . . ?
O24 Cl2 O21 O24 180.000(4) 7_556 . . . ?
O23 Cl2 O21 O24 122.1(9) 7_556 . . . ?
O23 Cl2 O21 O24 -57.9(9) . . . . ?
O22 Cl2 O21 O24 55.3(10) . . . . ?
O22 Cl2 O21 O24 -124.7(10) 7_556 . . . ?
O21 Cl2 O21 O24 -83(100) 7_556 . . . ?
O24 Cl2 O21 O22 -55.3(10) 7_556 . . 7_556 ?
O24 Cl2 O21 O22 124.7(10) . . . 7_556 ?
O23 Cl2 O21 O22 -113.1(8) 7_556 . . 7_556 ?
O23 Cl2 O21 O22 66.9(8) . . . 7_556 ?
O22 Cl2 O21 O22 180.000(1) . . . 7_556 ?
O21 Cl2 O21 O22 41(100) 7_556 . . 7_556 ?
O24 Cl2 O22 O24 180.000(4) 7_556 . . . ?
O23 Cl2 O22 O24 -129.6(10) 7_556 . . . ?
O23 Cl2 O22 O24 50.4(10) . . . . ?
O22 Cl2 O22 O24 30(30) 7_556 . . . ?
O21 Cl2 O22 O24 124.6(10) 7_556 . . . ?
O21 Cl2 O22 O24 -55.4(10) . . . . ?
O24 Cl2 O22 O23 -50.4(10) 7_556 . . 7_556 ?
O24 Cl2 O22 O23 129.6(10) . . . 7_556 ?
O23 Cl2 O22 O23 180.000(3) . . . 7_556 ?
O22 Cl2 O22 O23 160(23) 7_556 . . 7_556 ?
O21 Cl2 O22 O23 -105.9(8) 7_556 . . 7_556 ?
O21 Cl2 O22 O23 74.1(8) . . . 7_556 ?
O24 Cl2 O22 O21 55.4(10) 7_556 . . 7_556 ?
O24 Cl2 O22 O21 -124.6(10) . . . 7_556 ?
O23 Cl2 O22 O21 105.9(8) 7_556 . . 7_556 ?
O23 Cl2 O22 O21 -74.1(8) . . . 7_556 ?
O22 Cl2 O22 O21 -95(18) 7_556 . . 7_556 ?
O21 Cl2 O22 O21 180.000(1) . . . 7_556 ?
O24 Cl2 O23 O24 180.000(1) 7_556 . . . ?
O23 Cl2 O23 O24 144(100) 7_556 . . . ?
O22 Cl2 O23 O24 -50.4(10) . . . . ?
O22 Cl2 O23 O24 129.6(10) 7_556 . . . ?
O21 Cl2 O23 O24 -122.0(9) 7_556 . . . ?
O21 Cl2 O23 O24 58.0(9) . . . . ?
O24 Cl2 O23 O22 50.4(10) 7_556 . . 7_556 ?
O24 Cl2 O23 O22 -129.6(10) . . . 7_556 ?
O23 Cl2 O23 O22 14(100) 7_556 . . 7_556 ?
O22 Cl2 O23 O22 180.000(3) . . . 7_556 ?
O21 Cl2 O23 O22 108.5(8) 7_556 . . 7_556 ?
O21 Cl2 O23 O22 -71.5(8) . . . 7_556 ?
O24 Cl2 O24 O23 3(100) 7_556 . . . ?
O23 Cl2 O24 O23 180.000(1) 7_556 . . . ?
O22 Cl2 O24 O23 127.3(11) . . . . ?
O22 Cl2 O24 O23 -52.7(11) 7_556 . . . ?
O21 Cl2 O24 O23 66.2(10) 7_556 . . . ?
O21 Cl2 O24 O23 -113.8(10) . . . . ?
O24 Cl2 O24 O22 -125(100) 7_556 . . . ?
O23 Cl2 O24 O22 52.7(11) 7_556 . . . ?
O23 Cl2 O24 O22 -127.3(11) . . . . ?
O22 Cl2 O24 O22 180.000(5) 7_556 . . . ?
O21 Cl2 O24 O22 -61.1(10) 7_556 . . . ?
O21 Cl2 O24 O22 118.9(10) . . . . ?
O24 Cl2 O24 O21 116(100) 7_556 . . . ?
O23 Cl2 O24 O21 -66.2(10) 7_556 . . . ?
O23 Cl2 O24 O21 113.8(10) . . . . ?
O22 Cl2 O24 O21 -118.9(10) . . . . ?
O22 Cl2 O24 O21 61.1(10) 7_556 . . . ?
O21 Cl2 O24 O21 180.000(5) 7_556 . . . ?
O22 O23 O24 Cl2 40.6(7) 7_556 . . . ?
Cl2 O23 O24 O22 47.5(9) . . . . ?
O22 O23 O24 O22 88.1(12) 7_556 . . . ?
Cl2 O23 O24 O21 -55.4(8) . . . . ?
O22 O23 O24 O21 -14.8(11) 7_556 . . . ?
O23 O22 O24 Cl2 -37.7(7) 7_556 . . . ?
O21 O22 O24 Cl2 40.5(6) 7_556 . . . ?
Cl2 O22 O24 O23 -46.0(9) . . . . ?
O23 O22 O24 O23 -83.7(12) 7_556 . . . ?
O21 O22 O24 O23 -5.5(11) 7_556 . . . ?
Cl2 O22 O24 O21 53.0(8) . . . . ?
O23 O22 O24 O21 15.3(11) 7_556 . . . ?
O21 O22 O24 O21 93.5(10) 7_556 . . . ?
O22 O21 O24 Cl2 -40.2(6) 7_556 . . . ?
Cl2 O21 O24 O23 53.5(8) . . . . ?
O22 O21 O24 O23 13.3(10) 7_556 . . . ?
Cl2 O21 O24 O22 -52.9(8) . . . . ?
O22 O21 O24 O22 -93.1(10) 7_556 . . . ?
O2 Nd1 O4 C11 123.1(5) . . . . ?
O2 Nd1 O4 C11 -51.5(6) 2_656 . . . ?
O3 Nd1 O4 C11 12.6(5) . . . . ?
O3 Nd1 O4 C11 -143.2(5) 2_656 . . . ?
O1 Nd1 O4 C11 171.6(5) . . . . ?
O1 Nd1 O4 C11 64.1(5) 2_656 . . . ?
O4 Nd1 O4 C11 -64.8(5) 2_656 . . . ?
